data_4109153
loop_
_publ_author_name
'Donatella Armentano'
'Teresa F. Mastropietro'
'Miguel Julve'
'Rachele Rossi'
'Patrizia Rossi'
'Giovanni De Munno'

_publ_section_title
;
 A New Octanuclear Copper(II)-Nucleoside Wheel
;
_journal_name_full 'Journal of the American Chemical Society'
_journal_page_first 2740
_journal_page_last 2741
_journal_paper_doi 10.1021/ja068201b
_journal_volume 129
_journal_year 2007
_chemical_formula_sum 'C82 H132 Cu9 F30 N24 O88 S10'
_chemical_formula_weight 4324.58
_chemical_name_systematic
; 
 ? 
;
_space_group_IT_number 19
_symmetry_cell_setting orthorhombic
_symmetry_space_group_name_Hall 'P 2ac 2ab'
_symmetry_space_group_name_H-M 'P 21 21 21'
_atom_sites_solution_hydrogens geom
_atom_sites_solution_primary direct
_atom_sites_solution_secondary difmap
_audit_creation_method SHELXL-97
_cell_angle_alpha 90.00
_cell_angle_beta 90.00
_cell_angle_gamma 90.00
_cell_formula_units_Z 4
_cell_length_a 20.4591(9)
_cell_length_b 21.3180(10)
_cell_length_c 36.871(2)
_cell_measurement_reflns_used 4586
_cell_measurement_temperature 293(2)
_cell_measurement_theta_max 37.10
_cell_measurement_theta_min 4.20
_cell_volume 16081.2(14)
_computing_cell_refinement 'Bruker SMART'
_computing_data_collection 'Bruker SMART'
_computing_data_reduction 'Bruker SAINT'
_computing_molecular_graphics 'Bruker SHELXTL'
_computing_publication_material 'Bruker SHELXTL'
_computing_structure_refinement 'Bruker SHELXTL'
_computing_structure_solution 'Bruker SHELXTL'
_diffrn_ambient_temperature 293(2)
_diffrn_measured_fraction_theta_full 0.967
_diffrn_measured_fraction_theta_max 0.967
_diffrn_measurement_device_type 'Xcalibur3 4 circles diffractometer'
_diffrn_measurement_method 'phi and omega scans'
_diffrn_radiation_monochromator graphite
_diffrn_radiation_source 'Enhance (Cu) X-ray Source'
_diffrn_radiation_type CuK\a
_diffrn_radiation_wavelength 1.54018
_diffrn_reflns_av_R_equivalents 0.0354
_diffrn_reflns_av_sigmaI/netI 0.0399
_diffrn_reflns_limit_h_max 20
_diffrn_reflns_limit_h_min -19
_diffrn_reflns_limit_k_max 20
_diffrn_reflns_limit_k_min -20
_diffrn_reflns_limit_l_max 26
_diffrn_reflns_limit_l_min -36
_diffrn_reflns_number 47448
_diffrn_reflns_theta_full 49.62
_diffrn_reflns_theta_max 49.62
_diffrn_reflns_theta_min 4.15
_diffrn_standards_decay_% 1.2
_exptl_absorpt_coefficient_mu 3.787
_exptl_absorpt_correction_T_max 0.478
_exptl_absorpt_correction_T_min 0.275
_exptl_absorpt_correction_type empirical
_exptl_absorpt_process_details Sadabs
_exptl_crystal_colour light-blue
_exptl_crystal_density_diffrn 1.786
_exptl_crystal_description Parallelepiped
_exptl_crystal_F_000 8748
_exptl_crystal_size_max 0.40
_exptl_crystal_size_mid 0.32
_exptl_crystal_size_min 0.20
_refine_diff_density_max 0.881
_refine_diff_density_min -0.525
_refine_diff_density_rms 0.137
_refine_ls_abs_structure_details 'Flack H D (1983), Acta Cryst. A39, 876-881'
_refine_ls_abs_structure_Flack 0.08(3)
_refine_ls_extinction_coef 0.00033(3)
_refine_ls_extinction_expression Fc^*^=kFc[1+0.001xFc^2^\l^3^/sin(2\q)]^-1/4^
_refine_ls_extinction_method SHELXL
_refine_ls_goodness_of_fit_ref 0.971
_refine_ls_hydrogen_treatment riding
_refine_ls_matrix_type full
_refine_ls_number_parameters 1779
_refine_ls_number_reflns 15447
_refine_ls_number_restraints 0
_refine_ls_restrained_S_all 0.971
_refine_ls_R_factor_all 0.0926
_refine_ls_R_factor_gt 0.0789
_refine_ls_shift/su_max 0.001
_refine_ls_shift/su_mean 0.000
_refine_ls_structure_factor_coef Fsqd
_refine_ls_weighting_details 'calc w=1/[\s^2^(Fo^2^)+(0.2000P)^2^+0.0000P] where P=(Fo^2^+2Fc^2^)/3'
_refine_ls_weighting_scheme calc
_refine_ls_wR_factor_gt 0.2110
_refine_ls_wR_factor_ref 0.2268
_reflns_number_gt 12573
_reflns_number_total 15447
_reflns_threshold_expression >2sigma(I)
_cod_data_source_file ja068201bsi20061116_045726.cif
_cod_data_source_block 1
_cod_database_code 4109153

loop_
_symmetry_equiv_pos_as_xyz
'x, y, z'
'-x+1/2, -y, z+1/2'
'x+1/2, -y+1/2, -z'
'-x, y+1/2, -z+1/2'

loop_
_atom_site_label
_atom_site_type_symbol
_atom_site_fract_x
_atom_site_fract_y
_atom_site_fract_z
_atom_site_U_iso_or_equiv
_atom_site_adp_type
_atom_site_occupancy
_atom_site_symmetry_multiplicity
_atom_site_calc_flag
_atom_site_refinement_flags
Cu1A Cu 0.11797(9) 0.31801(10) 0.38851(5) 0.0716(6) Uani 1 1 d .
Cu2A Cu 0.20820(8) 0.21389(9) 0.41092(5) 0.0660(5) Uani 1 1 d .
Cu1B Cu 0.51457(9) 0.27809(9) 0.32501(4) 0.0690(5) Uani 1 1 d .
Cu2B Cu 0.53214(8) 0.16891(10) 0.27509(5) 0.0691(5) Uani 1 1 d .
Cu1C Cu 0.41188(9) 0.28172(10) 0.11125(5) 0.0725(5) Uani 1 1 d .
Cu2C Cu 0.31155(9) 0.18815(10) 0.08685(5) 0.0753(6) Uani 1 1 d .
Cu1D Cu 0.02324(9) 0.31454(9) 0.16962(4) 0.0685(5) Uani 1 1 d .
Cu2D Cu -0.00794(10) 0.21457(11) 0.22306(5) 0.0803(6) Uani 1 1 d .
O2A O 0.2925(3) 0.1756(4) 0.3633(2) 0.059(2) Uani 1 1 d .
O2'A O 0.4877(4) 0.1874(4) 0.3210(2) 0.067(2) Uani 1 1 d .
O3'A O 0.5171(5) 0.0813(5) 0.2908(3) 0.095(3) Uani 1 1 d .
O1'A O 0.4146(5) 0.0548(4) 0.3685(2) 0.074(2) Uani 1 1 d .
O5'A O 0.5165(6) -0.0361(5) 0.3833(3) 0.110(4) Uani 1 1 d .
H5'A H 0.4976 -0.0173 0.3997 0.165 Uiso 1 1 calc R
N1A N 0.3952(4) 0.1552(5) 0.3917(2) 0.058(3) Uani 1 1 d .
N3A N 0.3011(5) 0.1984(5) 0.4241(2) 0.067(3) Uani 1 1 d .
N4A N 0.3078(6) 0.2235(6) 0.4854(3) 0.092(4) Uani 1 1 d .
H4AA H 0.2690 0.2388 0.4841 0.111 Uiso 1 1 calc R
H4AB H 0.3288 0.2242 0.5056 0.111 Uiso 1 1 calc R
C4A C 0.3361(7) 0.1984(7) 0.4554(4) 0.078(4) Uiso 1 1 d .
C5A C 0.4049(7) 0.1833(7) 0.4529(4) 0.083(4) Uiso 1 1 d .
H5AA H 0.4310 0.1920 0.4729 0.099 Uiso 1 1 calc R
C6A C 0.4353(7) 0.1565(6) 0.4224(4) 0.069(3) Uiso 1 1 d .
H6AA H 0.4778 0.1411 0.4227 0.083 Uiso 1 1 calc R
C2A C 0.3271(6) 0.1752(6) 0.3900(4) 0.066(3) Uiso 1 1 d .
C1'A C 0.4161(7) 0.1269(7) 0.3592(4) 0.084(4) Uiso 1 1 d .
H1'A H 0.3858 0.1366 0.3393 0.100 Uiso 1 1 calc R
C2'A C 0.4869(6) 0.1372(5) 0.3473(3) 0.055(3) Uiso 1 1 d .
H2'A H 0.5145 0.1475 0.3682 0.066 Uiso 1 1 calc R
C3'A C 0.5053(6) 0.0684(5) 0.3313(3) 0.058(3) Uiso 1 1 d .
H3'A H 0.5461 0.0540 0.3424 0.069 Uiso 1 1 calc R
C4'A C 0.4572(6) 0.0250(5) 0.3377(3) 0.058(3) Uiso 1 1 d .
H4'A H 0.4307 0.0195 0.3158 0.069 Uiso 1 1 calc R
C5'A C 0.4751(7) -0.0449(6) 0.3554(4) 0.071(4) Uiso 1 1 d .
H5'B H 0.4355 -0.0653 0.3638 0.085 Uiso 1 1 calc R
H5'C H 0.4953 -0.0714 0.3372 0.085 Uiso 1 1 calc R
O2B O 0.4478(4) 0.1558(5) 0.2203(2) 0.077(3) Uani 1 1 d .
O2'B O 0.3951(4) 0.1892(4) 0.11338(19) 0.072(2) Uani 1 1 d .
O3'B O 0.3377(6) 0.0948(5) 0.0753(3) 0.107(4) Uani 1 1 d .
O1'B O 0.4386(4) 0.0362(4) 0.1471(2) 0.070(2) Uani 1 1 d .
O5'B O 0.3821(6) -0.0927(6) 0.1341(3) 0.108(3) Uani 1 1 d .
H5'D H 0.4116 -0.1005 0.1485 0.162 Uiso 1 1 calc R
N1B N 0.5028(4) 0.1223(5) 0.1690(3) 0.066(3) Uani 1 1 d .
N3B N 0.5576(4) 0.1481(5) 0.2240(2) 0.060(3) Uani 1 1 d .
N4B N 0.6672(6) 0.1368(6) 0.2303(3) 0.094(4) Uani 1 1 d .
H4BA H 0.6633 0.1527 0.2516 0.113 Uiso 1 1 calc R
H4BB H 0.7050 0.1256 0.2224 0.113 Uiso 1 1 calc R
C4B C 0.6159(8) 0.1295(8) 0.2100(5) 0.090(4) Uiso 1 1 d .
C5B C 0.6203(9) 0.1101(8) 0.1680(5) 0.103(5) Uiso 1 1 d .
H5BA H 0.6587 0.1017 0.1555 0.124 Uiso 1 1 calc R
C6B C 0.5593(8) 0.1078(8) 0.1536(5) 0.091(5) Uiso 1 1 d .
H6BA H 0.5569 0.0942 0.1297 0.110 Uiso 1 1 calc R
C2B C 0.4976(7) 0.1399(6) 0.2081(3) 0.064(3) Uiso 1 1 d .
C1'B C 0.4373(8) 0.1022(7) 0.1540(4) 0.086(4) Uiso 1 1 d .
H1'B H 0.4001 0.1157 0.1688 0.103 Uiso 1 1 calc R
C2'B C 0.4338(8) 0.1292(7) 0.1081(4) 0.088(4) Uiso 1 1 d .
H2'B H 0.4775 0.1376 0.0984 0.105 Uiso 1 1 calc R
C3'B C 0.4046(6) 0.0741(6) 0.0913(3) 0.060(3) Uiso 1 1 d .
H3'B H 0.4331 0.0577 0.0721 0.072 Uiso 1 1 calc R
C4'B C 0.3920(7) 0.0238(7) 0.1202(4) 0.081(4) Uiso 1 1 d .
H4'B H 0.3475 0.0266 0.1299 0.098 Uiso 1 1 calc R
C5'B C 0.4069(8) -0.0432(7) 0.1054(5) 0.091(4) Uiso 1 1 d .
H5'E H 0.4535 -0.0481 0.1014 0.109 Uiso 1 1 calc R
H5'F H 0.3847 -0.0495 0.0824 0.109 Uiso 1 1 calc R
O2C O 0.2219(4) 0.1749(5) 0.1377(2) 0.082(3) Uani 1 1 d .
O2'C O 0.0332(5) 0.2185(5) 0.1772(2) 0.087(3) Uani 1 1 d .
O3'C O -0.0064(5) 0.1174(5) 0.2100(2) 0.081(3) Uani 1 1 d .
O1'C O 0.0807(5) 0.0672(5) 0.1434(3) 0.093(3) Uani 1 1 d .
O5'C O -0.0446(6) 0.0725(6) 0.1026(3) 0.125(4) Uani 1 1 d .
H5'G H -0.0686 0.0615 0.0859 0.188 Uiso 1 1 calc R
N1C N 0.1201(5) 0.1537(5) 0.1087(2) 0.066(3) Uani 1 1 d .
N3C N 0.2173(5) 0.1815(5) 0.0749(3) 0.075(3) Uani 1 1 d .
N4C N 0.2191(6) 0.1861(6) 0.0133(3) 0.088(4) Uani 1 1 d .
H4CA H 0.2020 0.1826 -0.0079 0.106 Uiso 1 1 calc R
H4CB H 0.2596 0.1961 0.0156 0.106 Uiso 1 1 calc R
C4C C 0.1791(6) 0.1750(6) 0.0457(4) 0.067(3) Uiso 1 1 d .
C5C C 0.1205(6) 0.1604(6) 0.0443(4) 0.065(3) Uiso 1 1 d .
H5CA H 0.0989 0.1561 0.0222 0.077 Uiso 1 1 calc R
C6C C 0.0885(10) 0.1508(9) 0.0769(6) 0.120(6) Uiso 1 1 d .
H6CA H 0.0439 0.1421 0.0767 0.144 Uiso 1 1 calc R
C2C C 0.1926(7) 0.1709(7) 0.1075(5) 0.082(4) Uiso 1 1 d .
C1'C C 0.0949(6) 0.1320(6) 0.1429(3) 0.062(3) Uiso 1 1 d .
H1'C H 0.1274 0.1408 0.1618 0.074 Uiso 1 1 calc R
C2'C C 0.0278(6) 0.1658(6) 0.1538(3) 0.058(3) Uiso 1 1 d .
H2'C H 0.0065 0.1798 0.1314 0.069 Uiso 1 1 calc R
C3'C C -0.0145(6) 0.1140(5) 0.1704(3) 0.060(3) Uiso 1 1 d .
H3'C H -0.0604 0.1181 0.1633 0.072 Uiso 1 1 calc R
C4'C C 0.0153(9) 0.0507(9) 0.1571(5) 0.112(6) Uiso 1 1 d .
H4'C H 0.0213 0.0238 0.1784 0.135 Uiso 1 1 calc R
C5'C C -0.0272(12) 0.0120(11) 0.1279(6) 0.141(7) Uiso 1 1 d .
H5'H H -0.0657 -0.0072 0.1385 0.170 Uiso 1 1 calc R
H5'I H -0.0016 -0.0194 0.1152 0.170 Uiso 1 1 calc R
O2D O 0.0729(5) 0.1860(5) 0.2780(2) 0.088(3) Uani 1 1 d .
O2'D O 0.1262(3) 0.2220(4) 0.38500(18) 0.058(2) Uani 1 1 d .
O3'D O 0.1741(4) 0.1254(5) 0.4193(3) 0.090(3) Uani 1 1 d .
O1'D O 0.0568(4) 0.0769(5) 0.3549(2) 0.084(3) Uani 1 1 d .
O5'D O 0.0929(6) -0.0614(5) 0.3730(3) 0.096(3) Uani 1 1 d .
H5'J H 0.0597 -0.0646 0.3607 0.144 Uiso 1 1 calc R
N1D N 0.0133(5) 0.1652(6) 0.3290(3) 0.080(3) Uani 1 1 d .
N3D N -0.0370(5) 0.2036(7) 0.2728(3) 0.092(4) Uani 1 1 d .
N4D N -0.1494(5) 0.2254(9) 0.2742(3) 0.112(5) Uani 1 1 d .
H4DA H -0.1483 0.2330 0.2513 0.135 Uiso 1 1 calc R
H4DB H -0.1856 0.2285 0.2859 0.135 Uiso 1 1 calc R
C4D C -0.0925(8) 0.2079(8) 0.2923(4) 0.092(4) Uiso 1 1 d .
C5D C -0.1003(6) 0.1885(6) 0.3304(3) 0.066(3) Uiso 1 1 d .
H5DA H -0.1408 0.1918 0.3417 0.079 Uiso 1 1 calc R
C6D C -0.0474(6) 0.1655(6) 0.3490(4) 0.070(4) Uiso 1 1 d .
H6DA H -0.0504 0.1511 0.3727 0.084 Uiso 1 1 calc R
C2D C 0.0233(7) 0.1889(6) 0.2923(4) 0.074(4) Uiso 1 1 d .
C1'D C 0.0700(7) 0.1408(6) 0.3502(4) 0.072(4) Uiso 1 1 d .
H1'D H 0.1090 0.1444 0.3349 0.086 Uiso 1 1 calc R
C2'D C 0.0842(6) 0.1731(6) 0.3852(3) 0.064(3) Uiso 1 1 d .
H2'D H 0.0426 0.1877 0.3953 0.077 Uiso 1 1 calc R
C3'D C 0.1094(6) 0.1143(6) 0.4095(4) 0.066(3) Uiso 1 1 d .
H3'D H 0.0816 0.1079 0.4309 0.079 Uiso 1 1 calc R
C4'D C 0.1097(7) 0.0534(6) 0.3835(4) 0.067(3) Uiso 1 1 d .
H4'D H 0.1525 0.0463 0.3723 0.080 Uiso 1 1 calc R
C5'D C 0.0841(14) -0.0045(12) 0.4022(8) 0.168(10) Uiso 1 1 d .
H5'K H 0.0384 0.0007 0.4086 0.202 Uiso 1 1 calc R
H5'L H 0.1088 -0.0130 0.4241 0.202 Uiso 1 1 calc R
O2E O 0.3967(5) 0.3104(5) 0.3285(2) 0.087(3) Uani 1 1 d .
O2'E O 0.2092(4) 0.3064(4) 0.4011(2) 0.071(2) Uani 1 1 d .
O3'E O 0.1452(4) 0.4153(5) 0.4016(3) 0.100(3) Uani 1 1 d .
O1'E O 0.3078(5) 0.4264(5) 0.3639(3) 0.088(3) Uani 1 1 d .
O5'E O 0.2532(7) 0.5297(6) 0.3191(2) 0.123(4) Uani 1 1 d .
H5'X H 0.2262 0.5209 0.3034 0.185 Uiso 1 1 calc R
N1E N 0.3700(5) 0.3450(6) 0.3913(3) 0.083(3) Uani 1 1 d .
N3E N 0.4747(5) 0.3006(5) 0.3738(2) 0.061(3) Uani 1 1 d .
N4E N 0.5573(5) 0.2902(7) 0.4138(3) 0.091(4) Uani 1 1 d .
H4EA H 0.5827 0.2742 0.3977 0.109 Uiso 1 1 calc R
H4EB H 0.5710 0.2953 0.4356 0.109 Uiso 1 1 calc R
C4E C 0.4937(7) 0.3079(7) 0.4045(5) 0.084(4) Uiso 1 1 d .
C5E C 0.4580(7) 0.3379(6) 0.4328(4) 0.076(4) Uiso 1 1 d .
H5EA H 0.4767 0.3470 0.4552 0.091 Uiso 1 1 calc R
C6E C 0.3969(8) 0.3519(8) 0.4253(5) 0.099(5) Uiso 1 1 d .
H6EA H 0.3706 0.3671 0.4438 0.118 Uiso 1 1 calc R
C2E C 0.4199(7) 0.3223(7) 0.3640(4) 0.077(4) Uiso 1 1 d .
C1'E C 0.3035(6) 0.3614(6) 0.3794(4) 0.067(3) Uiso 1 1 d .
H1'E H 0.2906 0.3325 0.3600 0.080 Uiso 1 1 calc R
C2'E C 0.2549(6) 0.3561(5) 0.4095(3) 0.059(3) Uiso 1 1 d .
H2'E H 0.2739 0.3540 0.4339 0.070 Uiso 1 1 calc R
C3'E C 0.2145(7) 0.4231(7) 0.4002(4) 0.077(4) Uiso 1 1 d .
H3'E H 0.2259 0.4529 0.4194 0.092 Uiso 1 1 calc R
C4'E C 0.2412(8) 0.4487(7) 0.3664(5) 0.093(5) Uiso 1 1 d .
H4'H H 0.2191 0.4228 0.3481 0.111 Uiso 1 1 calc R
C5'E C 0.2283(9) 0.5179(8) 0.3513(5) 0.100(5) Uiso 1 1 d .
H5'M H 0.1815 0.5248 0.3502 0.120 Uiso 1 1 calc R
H5'N H 0.2463 0.5478 0.3684 0.120 Uiso 1 1 calc R
O2F O 0.4364(5) 0.3019(5) 0.1796(2) 0.084(3) Uani 1 1 d .
O2'F O 0.5367(3) 0.2620(4) 0.27606(19) 0.059(2) Uani 1 1 d .
O3'F O 0.5482(6) 0.3636(5) 0.3140(2) 0.093(3) Uani 1 1 d .
O1'F O 0.5707(5) 0.4063(5) 0.2253(3) 0.095(3) Uani 1 1 d .
O5'F O 0.7063(6) 0.3991(7) 0.2395(3) 0.126(4) Uani 1 1 d .
H5'O H 0.7297 0.4061 0.2219 0.189 Uiso 1 1 calc R
N1F N 0.5457(5) 0.3160(6) 0.1890(3) 0.082(3) Uani 1 1 d .
N3F N 0.4996(5) 0.2858(6) 0.1320(3) 0.078(3) Uani 1 1 d .
N4F N 0.5677(8) 0.2900(8) 0.0824(3) 0.117(5) Uani 1 1 d .
H4FA H 0.6054 0.2893 0.0721 0.141 Uiso 1 1 calc R
H4FB H 0.5327 0.2901 0.0695 0.141 Uiso 1 1 calc R
C4F C 0.5636(7) 0.2912(7) 0.1192(4) 0.077(4) Uiso 1 1 d .
C5F C 0.6191(9) 0.2911(9) 0.1384(5) 0.107(5) Uiso 1 1 d .
H5FA H 0.6590 0.2782 0.1288 0.128 Uiso 1 1 calc R
C6F C 0.6117(6) 0.3126(6) 0.1748(4) 0.066(3) Uiso 1 1 d .
H6FA H 0.6476 0.3239 0.1888 0.080 Uiso 1 1 calc R
C2F C 0.4912(7) 0.3048(6) 0.1686(4) 0.071(4) Uiso 1 1 d .
C1'F C 0.5394(6) 0.3456(6) 0.2271(3) 0.065(3) Uiso 1 1 d .
H1'F H 0.4933 0.3501 0.2338 0.078 Uiso 1 1 calc R
C2'F C 0.5769(7) 0.3065(7) 0.2563(4) 0.081(4) Uiso 1 1 d .
H2'F H 0.6175 0.2881 0.2471 0.098 Uiso 1 1 calc R
C3'F C 0.5900(9) 0.3747(8) 0.2822(5) 0.099(5) Uiso 1 1 d .
H3'F H 0.6345 0.3697 0.2916 0.119 Uiso 1 1 calc R
C4'F C 0.5942(6) 0.4254(6) 0.2596(4) 0.068(3) Uiso 1 1 d .
H4'E H 0.5607 0.4544 0.2686 0.082 Uiso 1 1 calc R
C5'F C 0.6593(12) 0.4713(12) 0.2513(8) 0.156(9) Uiso 1 1 d .
H5'P H 0.6756 0.4931 0.2725 0.188 Uiso 1 1 calc R
H5'Q H 0.6532 0.4999 0.2311 0.188 Uiso 1 1 calc R
O2G O 0.1502(4) 0.3283(5) 0.1608(2) 0.078(3) Uani 1 1 d .
O2'G O 0.3175(4) 0.2839(5) 0.1000(2) 0.074(3) Uani 1 1 d .
O3'G O 0.3946(4) 0.3736(4) 0.1080(2) 0.073(2) Uani 1 1 d .
O1'G O 0.2454(7) 0.4371(6) 0.1028(6) 0.188(9) Uani 1 1 d .
O5'G O 0.2749(10) 0.4599(8) 0.0261(4) 0.199(10) Uani 1 1 d .
H5'R H 0.2656 0.4848 0.0100 0.298 Uiso 1 1 calc R
N1G N 0.1734(6) 0.3548(5) 0.1023(2) 0.072(3) Uani 1 1 d .
N3G N 0.0644(5) 0.3294(4) 0.12146(19) 0.050(2) Uani 1 1 d .
N4G N -0.0200(6) 0.3237(6) 0.0799(3) 0.090(4) Uani 1 1 d .
H4GA H -0.0462 0.3129 0.0971 0.107 Uiso 1 1 calc R
H4GB H -0.0343 0.3271 0.0581 0.107 Uiso 1 1 calc R
C4G C 0.0405(6) 0.3345(5) 0.0869(3) 0.056(3) Uiso 1 1 d .
C5G C 0.0916(7) 0.3481(7) 0.0568(5) 0.087(4) Uiso 1 1 d .
H5GA H 0.0784 0.3478 0.0326 0.104 Uiso 1 1 calc R
C6G C 0.1496(6) 0.3593(6) 0.0642(4) 0.066(3) Uiso 1 1 d .
H6GA H 0.1784 0.3705 0.0458 0.079 Uiso 1 1 calc R
C2G C 0.1342(7) 0.3358(6) 0.1314(4) 0.074(4) Uiso 1 1 d .
C1'G C 0.2436(6) 0.3682(6) 0.1058(4) 0.065(3) Uiso 1 1 d .
H1'G H 0.2543 0.3592 0.1312 0.078 Uiso 1 1 calc R
C2'G C 0.2908(6) 0.3380(6) 0.0858(4) 0.072(4) Uiso 1 1 d .
H2'G H 0.2719 0.3277 0.0621 0.086 Uiso 1 1 calc R
C3'G C 0.3420(7) 0.3879(7) 0.0800(4) 0.082(4) Uiso 1 1 d .
H3'G H 0.3589 0.3884 0.0552 0.098 Uiso 1 1 calc R
C4'G C 0.3123(7) 0.4515(7) 0.0916(4) 0.078(4) Uiso 1 1 d .
H4'F H 0.3377 0.4726 0.1106 0.093 Uiso 1 1 calc R
C5'G C 0.2940(11) 0.4955(10) 0.0600(5) 0.119(6) Uiso 1 1 d .
H5'S H 0.2578 0.5220 0.0674 0.143 Uiso 1 1 calc R
H5'T H 0.3308 0.5225 0.0546 0.143 Uiso 1 1 calc R
O2H O 0.1046(4) 0.3512(5) 0.31792(19) 0.073(3) Uani 1 1 d .
O2'H O 0.0018(5) 0.3020(5) 0.22228(18) 0.092(3) Uani 1 1 d .
O3'H O -0.0065(5) 0.4001(4) 0.1765(2) 0.081(3) Uani 1 1 d .
O1'H O -0.0183(5) 0.4532(5) 0.2680(2) 0.091(3) Uani 1 1 d .
O5'H O -0.1528(6) 0.4878(6) 0.2460(3) 0.108(3) Uani 1 1 d .
H5'U H -0.1553 0.4928 0.2680 0.162 Uiso 1 1 calc R
N1H N -0.0013(5) 0.3684(7) 0.3043(3) 0.085(4) Uani 1 1 d .
N3H N 0.0332(4) 0.3403(7) 0.3640(2) 0.080(4) Uani 1 1 d .
N4H N -0.0421(5) 0.3167(7) 0.4088(2) 0.086(4) Uani 1 1 d .
H4HA H -0.0100 0.3091 0.4233 0.104 Uiso 1 1 calc R
H4HB H -0.0817 0.3127 0.4164 0.104 Uiso 1 1 calc R
C4H C -0.0317(6) 0.3327(6) 0.3784(4) 0.071(4) Uiso 1 1 d .
C5H C -0.0863(7) 0.3456(6) 0.3532(4) 0.072(4) Uiso 1 1 d .
H5HA H -0.1299 0.3422 0.3599 0.086 Uiso 1 1 calc R
C6H C -0.0669(8) 0.3632(7) 0.3187(4) 0.089(4) Uiso 1 1 d .
H6HA H -0.1004 0.3730 0.3026 0.107 Uiso 1 1 calc R
C2H C 0.0488(8) 0.3509(7) 0.3278(4) 0.080(4) Uiso 1 1 d .
C1'H C 0.0083(6) 0.3953(5) 0.2669(3) 0.052(3) Uiso 1 1 d .
H1'H H 0.0553 0.3991 0.2620 0.063 Uiso 1 1 calc R
C2'H C -0.0221(6) 0.3577(6) 0.2381(3) 0.064(3) Uiso 1 1 d .
H2'H H -0.0633 0.3442 0.2493 0.077 Uiso 1 1 calc R
C3'H C -0.0457(7) 0.4124(6) 0.2097(4) 0.077(4) Uiso 1 1 d .
H3'H H -0.0923 0.4071 0.2043 0.092 Uiso 1 1 calc R
C4'H C -0.0352(7) 0.4747(7) 0.2296(4) 0.076(4) Uiso 1 1 d .
H4'G H 0.0028 0.4960 0.2191 0.091 Uiso 1 1 calc R
C5'H C -0.0911(6) 0.5205(7) 0.2318(4) 0.075(4) Uiso 1 1 d .
H5'V H -0.0997 0.5378 0.2079 0.091 Uiso 1 1 calc R
H5'W H -0.0795 0.5548 0.2478 0.091 Uiso 1 1 calc R
Cu3 Cu 0.26442(11) 0.24793(13) 0.24816(5) 0.0983(8) Uani 1 1 d .
O1W O 0.3067(5) 0.2416(5) 0.1899(3) 0.095(3) Uani 1 1 d .
O2W O 0.2232(6) 0.2626(7) 0.3042(3) 0.121(4) Uani 1 1 d .
O3W O 0.3565(8) 0.2524(13) 0.2622(7) 0.245(13) Uani 1 1 d .
O4W O 0.2569(8) 0.1520(7) 0.2518(3) 0.143(5) Uani 1 1 d .
O5W O 0.1711(7) 0.2628(11) 0.2237(4) 0.176(7) Uani 1 1 d .
O6W O 0.2864(15) 0.3599(11) 0.2500(5) 0.274(16) Uani 1 1 d .
S1 S 0.11011(17) 0.27002(18) 0.48301(8) 0.0716(9) Uani 1 1 d .
C10 C 0.1379(6) 0.3348(6) 0.5116(4) 0.058(3) Uiso 1 1 d .
F1 F 0.1704(6) 0.3786(6) 0.4927(3) 0.137(4) Uani 1 1 d .
F2 F 0.1695(6) 0.3203(5) 0.5386(3) 0.123(3) Uani 1 1 d .
F3 F 0.0901(5) 0.3677(5) 0.5258(3) 0.113(3) Uani 1 1 d .
O6 O 0.1717(4) 0.2392(5) 0.4719(2) 0.081(3) Uani 1 1 d .
O7 O 0.0694(5) 0.2299(5) 0.5054(3) 0.092(3) Uani 1 1 d .
O8 O 0.0780(4) 0.3046(5) 0.4537(3) 0.082(3) Uani 1 1 d .
S2 S 0.41558(17) 0.2369(2) 0.01605(9) 0.0771(10) Uani 1 1 d .
C11 C 0.4020(8) 0.2944(8) -0.0190(5) 0.088(4) Uiso 1 1 d .
O9 O 0.3488(5) 0.2114(5) 0.0255(2) 0.085(3) Uani 1 1 d .
O10 O 0.4451(5) 0.2789(6) 0.0468(3) 0.098(3) Uani 1 1 d .
O11 O 0.4566(5) 0.1882(5) -0.0020(3) 0.103(3) Uani 1 1 d .
F4 F 0.4498(5) 0.3243(5) -0.0325(3) 0.114(3) Uani 1 1 d .
F5 F 0.3689(4) 0.2650(4) -0.0493(2) 0.098(2) Uani 1 1 d .
F6 F 0.3570(5) 0.3392(4) -0.0077(3) 0.104(3) Uani 1 1 d .
S3 S -0.14426(19) 0.2673(2) 0.17000(10) 0.0840(11) Uani 1 1 d .
C12 C -0.1920(7) 0.2142(7) 0.1401(4) 0.069(3) Uiso 1 1 d .
O12 O -0.1165(5) 0.2179(5) 0.1976(2) 0.085(3) Uani 1 1 d .
O13 O -0.0931(5) 0.2958(6) 0.1483(3) 0.103(3) Uani 1 1 d .
O14 O -0.1907(6) 0.3111(5) 0.1838(3) 0.103(3) Uani 1 1 d .
F7 F -0.1531(5) 0.1676(4) 0.1248(3) 0.106(3) Uani 1 1 d .
F8 F -0.2183(4) 0.2473(4) 0.1120(2) 0.099(2) Uani 1 1 d .
F9 F -0.2386(5) 0.1836(5) 0.1576(3) 0.124(3) Uani 1 1 d .
S4 S 0.67060(16) 0.2040(2) 0.32942(8) 0.0747(10) Uani 1 1 d .
C13 C 0.6961(8) 0.1564(7) 0.3626(4) 0.085(4) Uiso 1 1 d .
O15 O 0.7284(4) 0.2366(5) 0.3147(2) 0.083(3) Uani 1 1 d .
O16 O 0.6398(5) 0.1592(5) 0.3064(3) 0.090(3) Uani 1 1 d .
O17 O 0.6249(4) 0.2496(4) 0.3462(2) 0.074(2) Uani 1 1 d .
F10 F 0.6541(5) 0.1244(5) 0.3837(2) 0.108(3) Uani 1 1 d .
F11 F 0.7293(5) 0.1943(5) 0.3926(3) 0.123(3) Uani 1 1 d .
F12 F 0.7447(6) 0.1096(5) 0.3551(3) 0.126(3) Uani 1 1 d .
S5 S 0.2535(2) 0.1145(2) 0.92488(11) 0.1002(13) Uani 1 1 d .
C14 C 0.2061(11) 0.0362(11) 0.9338(7) 0.116(6) Uiso 1 1 d .
O18 O 0.2734(6) 0.1094(6) 0.8849(3) 0.104(3) Uani 1 1 d .
O19 O 0.3080(6) 0.1169(7) 0.9484(3) 0.127(4) Uani 1 1 d .
O20 O 0.2066(5) 0.1649(5) 0.9342(3) 0.085(3) Uani 1 1 d .
F13 F 0.1928(6) 0.0357(7) 0.9666(4) 0.153(4) Uani 1 1 d .
F14 F 0.2408(8) -0.0133(6) 0.9189(5) 0.169(5) Uani 1 1 d .
F15 F 0.1521(6) 0.0487(6) 0.9134(4) 0.139(4) Uani 1 1 d .
S6 S 0.9313(2) 0.1372(3) 0.46280(12) 0.1091(14) Uani 1 1 d .
C15 C 0.8566(13) 0.1069(12) 0.4553(7) 0.136(7) Uiso 1 1 d .
O21 O 0.9596(6) 0.1339(7) 0.4258(3) 0.121(4) Uani 1 1 d .
O22 O 0.9175(7) 0.2080(7) 0.4748(5) 0.155(5) Uani 1 1 d .
O23 O 0.9683(6) 0.0981(7) 0.4876(3) 0.119(4) Uani 1 1 d .
F16 F 0.8566(7) 0.0347(6) 0.4485(4) 0.152(4) Uani 1 1 d .
F17 F 0.8233(7) 0.1029(8) 0.4978(5) 0.192(6) Uani 1 1 d .
F18 F 0.8139(8) 0.1260(7) 0.4353(4) 0.165(5) Uani 1 1 d .
S7 S 0.26300(18) 0.1415(2) 0.57868(10) 0.0845(11) Uani 1 1 d .
C16 C 0.2874(9) 0.0629(8) 0.5766(5) 0.092(5) Uiso 1 1 d .
O24 O 0.2449(5) 0.1417(5) 0.6166(3) 0.097(3) Uani 1 1 d .
O25 O 0.2025(6) 0.1463(5) 0.5539(3) 0.106(3) Uani 1 1 d .
O26 O 0.3159(5) 0.1807(5) 0.5698(3) 0.096(3) Uani 1 1 d .
F19 F 0.3528(6) 0.0535(6) 0.5870(4) 0.142(4) Uani 1 1 d .
F20 F 0.2930(7) 0.0374(7) 0.5463(4) 0.161(5) Uani 1 1 d .
F21 F 0.2562(7) 0.0176(7) 0.5996(5) 0.174(5) Uani 1 1 d .
S8 S 0.4904(3) 0.9758(3) 0.47748(13) 0.1163(16) Uani 1 1 d .
C17 C 0.4553(10) 1.0211(10) 0.5124(6) 0.106(5) Uiso 1 1 d .
O27 O 0.5596(7) 0.9635(7) 0.4905(4) 0.140(5) Uani 1 1 d .
O28 O 0.4472(7) 0.9210(6) 0.4739(3) 0.116(4) Uani 1 1 d .
O29 O 0.4870(6) 1.0220(5) 0.4457(3) 0.103(3) Uani 1 1 d .
F22 F 0.4898(6) 1.0722(5) 0.5221(3) 0.129(3) Uani 1 1 d .
F23 F 0.4513(7) 0.9912(8) 0.5425(4) 0.174(5) Uani 1 1 d .
F24 F 0.3969(7) 1.0470(6) 0.5068(4) 0.155(4) Uani 1 1 d .
S9 S 0.1527(4) 0.5439(3) 0.24494(18) 0.155(3) Uani 1 1 d .
C18 C 0.166(2) 0.493(2) 0.2163(13) 0.231(16) Uiso 1 1 d .
O30 O 0.0776(9) 0.5769(8) 0.2367(4) 0.158(6) Uani 1 1 d .
O31 O 0.1512(11) 0.4950(10) 0.2758(5) 0.194(8) Uani 1 1 d .
O32 O 0.2096(9) 0.5865(9) 0.2462(6) 0.183(7) Uani 1 1 d .
F25 F 0.1196(6) 0.4436(6) 0.2083(3) 0.135(4) Uani 1 1 d .
F26 F 0.1463(7) 0.5335(7) 0.1758(4) 0.159(4) Uani 1 1 d .
F27 F 0.2231(9) 0.4763(10) 0.2074(6) 0.216(8) Uani 1 1 d .
S10 S 0.6436(5) 0.0638(4) 0.04677(17) 0.172(3) Uani 1 1 d .
C19 C 0.6798(8) 0.1251(8) 0.0530(5) 0.087(4) Uiso 1 1 d .
O33 O 0.6095(9) 0.0558(9) 0.0153(4) 0.164(6) Uani 1 1 d .
O34 O 0.5617(10) 0.0935(10) 0.0547(5) 0.179(7) Uani 1 1 d .
O35 O 0.6371(12) 0.0292(12) 0.0806(6) 0.219(10) Uani 1 1 d .
F28 F 0.6719(11) 0.1665(12) 0.0812(6) 0.242(10) Uani 1 1 d .
F29 F 0.6937(15) 0.1695(14) 0.0265(9) 0.303(14) Uani 1 1 d .
F30 F 0.7418(9) 0.1393(10) 0.0630(8) 0.250(12) Uani 1 1 d .
O7W O 0.6617(10) 0.9112(10) 0.3161(6) 0.193(8) Uani 1 1 d .
O8W O 0.1791(6) 0.0795(6) 0.4886(3) 0.104(3) Uani 1 1 d .
O9W O 0.618(3) 0.996(2) 0.2723(12) 0.44(3) Uani 1 1 d .
O10W O 0.8193(6) 0.4928(7) 0.3225(4) 0.133(4) Uani 1 1 d .
O11W O 0.6573(7) 0.9322(7) 0.2133(4) 0.136(5) Uani 1 1 d .
O12W O 0.3515(5) 0.0477(5) 0.0109(3) 0.091(3) Uani 1 1 d .
O13W O 0.1317(7) 0.5130(7) 0.4535(4) 0.132(4) Uani 1 1 d .
O14W O 0.7693(7) 0.4568(6) 0.1818(4) 0.123(4) Uani 1 1 d .
O15W O 0.7721(6) 0.3672(6) 0.3015(3) 0.115(4) Uani 1 1 d .
O16W O 0.7178(6) 0.5859(6) 0.3127(3) 0.120(4) Uani 1 1 d .
O17W O 0.2403(9) 0.0899(8) 0.3123(4) 0.158(6) Uani 1 1 d .
O18W O 0.4829(9) 0.0260(8) -0.0005(6) 0.181(7) Uani 1 1 d .

loop_
_atom_site_aniso_label
_atom_site_aniso_U_11
_atom_site_aniso_U_22
_atom_site_aniso_U_33
_atom_site_aniso_U_23
_atom_site_aniso_U_13
_atom_site_aniso_U_12
Cu1A 0.0621(10) 0.1013(14) 0.0515(10) 0.0030(10) 0.0029(9) 0.0152(10)
Cu2A 0.0579(10) 0.0911(13) 0.0491(10) 0.0052(9) 0.0007(8) 0.0124(9)
Cu1B 0.0770(11) 0.0890(13) 0.0411(9) 0.0017(9) -0.0039(9) -0.0062(10)
Cu2B 0.0647(10) 0.0976(14) 0.0450(10) 0.0019(9) -0.0012(9) 0.0004(10)
Cu1C 0.0728(11) 0.0929(13) 0.0517(10) 0.0093(10) -0.0051(9) -0.0110(10)
Cu2C 0.0743(12) 0.0900(14) 0.0617(11) 0.0109(10) -0.0174(10) -0.0059(10)
Cu1D 0.0740(11) 0.0920(13) 0.0396(9) -0.0053(9) 0.0046(9) 0.0064(10)
Cu2D 0.0897(13) 0.1057(15) 0.0455(10) 0.0116(10) -0.0011(10) 0.0041(12)
O2A 0.053(4) 0.078(5) 0.045(4) -0.017(4) 0.003(4) 0.005(4)
O2'A 0.069(5) 0.088(6) 0.043(4) 0.014(4) -0.008(4) 0.008(4)
O3'A 0.098(7) 0.124(8) 0.064(6) 0.039(6) 0.026(5) 0.008(6)
O1'A 0.088(6) 0.077(6) 0.059(5) 0.007(4) 0.006(5) 0.008(5)
O5'A 0.148(10) 0.104(7) 0.078(7) -0.026(6) 0.012(7) 0.030(7)
N1A 0.044(5) 0.117(8) 0.013(4) 0.011(5) 0.016(4) -0.002(5)
N3A 0.056(5) 0.108(8) 0.035(5) -0.011(5) 0.017(5) 0.028(6)
N4A 0.093(8) 0.112(9) 0.073(7) 0.007(7) 0.040(7) 0.034(7)
O2B 0.058(5) 0.111(7) 0.063(5) -0.013(5) -0.029(4) 0.029(5)
O2'B 0.100(6) 0.086(6) 0.029(4) -0.004(4) -0.030(4) -0.011(5)
O3'B 0.109(8) 0.112(8) 0.100(8) -0.004(6) -0.004(6) -0.061(7)
O1'B 0.084(6) 0.075(6) 0.051(5) 0.004(4) -0.027(4) 0.011(5)
O5'B 0.108(8) 0.130(9) 0.086(7) 0.013(7) -0.018(6) 0.008(7)
N1B 0.050(5) 0.099(8) 0.048(5) -0.025(6) -0.023(5) 0.002(5)
N3B 0.046(5) 0.101(8) 0.034(5) 0.003(5) 0.006(4) 0.023(5)
N4B 0.098(8) 0.118(10) 0.068(7) 0.005(7) -0.040(7) 0.025(8)
O2C 0.083(6) 0.111(7) 0.051(5) 0.005(5) -0.011(5) -0.015(5)
O2'C 0.097(6) 0.094(7) 0.070(6) 0.065(5) 0.021(5) -0.010(5)
O3'C 0.105(7) 0.101(6) 0.036(4) -0.006(4) 0.021(5) 0.008(5)
O1'C 0.079(6) 0.115(8) 0.086(7) 0.002(6) 0.050(5) -0.023(6)
O5'C 0.130(9) 0.123(9) 0.123(9) 0.067(8) -0.038(8) -0.037(8)
N1C 0.068(6) 0.104(8) 0.025(5) 0.005(5) -0.003(5) -0.012(6)
N3C 0.087(7) 0.089(8) 0.049(6) 0.008(6) -0.009(6) -0.019(6)
N4C 0.110(9) 0.119(9) 0.036(5) 0.024(6) -0.002(6) -0.030(8)
O2D 0.085(6) 0.132(8) 0.047(5) 0.046(5) 0.018(5) 0.007(6)
O2'D 0.058(4) 0.075(5) 0.041(4) 0.015(4) -0.032(4) 0.010(4)
O3'D 0.064(5) 0.136(8) 0.070(6) 0.024(6) -0.006(5) -0.002(6)
O1'D 0.083(6) 0.123(8) 0.046(5) 0.033(5) -0.018(5) -0.019(6)
O5'D 0.127(8) 0.081(6) 0.080(6) -0.025(5) -0.033(6) 0.032(6)
N1D 0.055(6) 0.152(11) 0.034(5) 0.007(6) 0.009(5) -0.011(7)
N3D 0.054(6) 0.142(11) 0.080(8) 0.017(8) -0.003(6) 0.015(7)
N4D 0.061(7) 0.237(17) 0.039(6) 0.020(8) 0.005(5) 0.011(9)
O2E 0.087(6) 0.111(7) 0.063(5) -0.016(5) 0.005(5) -0.003(5)
O2'E 0.071(5) 0.089(6) 0.053(5) 0.007(4) 0.012(4) 0.019(5)
O3'E 0.057(5) 0.120(8) 0.123(9) -0.018(7) -0.026(6) 0.000(5)
O1'E 0.069(6) 0.109(7) 0.087(6) 0.000(6) 0.011(5) -0.019(5)
O5'E 0.193(13) 0.134(9) 0.042(5) 0.038(6) -0.018(7) -0.001(9)
N1E 0.068(7) 0.104(9) 0.076(7) 0.020(7) -0.006(6) -0.031(6)
N3E 0.071(6) 0.086(7) 0.027(5) 0.019(5) 0.005(5) 0.001(6)
N4E 0.046(6) 0.161(12) 0.067(7) 0.001(8) -0.003(5) 0.005(7)
O2F 0.082(6) 0.127(8) 0.043(5) 0.000(5) -0.013(4) -0.021(6)
O2'F 0.045(4) 0.094(6) 0.040(4) 0.000(4) 0.014(3) 0.000(4)
O3'F 0.135(8) 0.093(7) 0.051(5) 0.024(5) 0.009(5) -0.032(6)
O1'F 0.103(7) 0.103(7) 0.078(6) -0.019(6) 0.024(6) -0.016(6)
O5'F 0.123(9) 0.161(11) 0.094(8) -0.033(8) 0.017(7) -0.040(9)
N1F 0.072(7) 0.122(9) 0.052(6) -0.012(6) 0.005(6) -0.027(7)
N3F 0.080(7) 0.104(8) 0.050(6) 0.023(6) 0.042(6) 0.017(6)
N4F 0.139(12) 0.172(14) 0.041(6) 0.008(8) -0.020(7) 0.014(11)
O2G 0.053(4) 0.148(8) 0.032(4) 0.006(5) -0.014(4) -0.011(5)
O2'G 0.062(5) 0.103(7) 0.057(5) 0.017(5) -0.007(4) -0.046(5)
O3'G 0.047(4) 0.091(6) 0.080(6) 0.003(5) -0.006(4) 0.000(4)
O1'G 0.123(10) 0.092(8) 0.35(2) -0.114(12) 0.142(13) -0.045(7)
O5'G 0.29(2) 0.154(13) 0.154(13) -0.057(11) -0.102(15) 0.159(15)
N1G 0.116(9) 0.086(7) 0.013(4) 0.013(5) 0.004(5) 0.032(7)
N3G 0.082(6) 0.061(6) 0.008(4) 0.005(4) -0.008(4) -0.004(5)
N4G 0.087(8) 0.129(10) 0.053(6) 0.018(7) -0.001(6) 0.013(8)
O2H 0.046(4) 0.141(8) 0.033(4) 0.014(5) -0.010(4) -0.022(5)
O2'H 0.126(7) 0.129(8) 0.020(4) -0.024(5) 0.005(4) 0.079(7)
O3'H 0.100(6) 0.092(6) 0.049(5) 0.026(4) 0.018(5) 0.002(5)
O1'H 0.096(7) 0.122(8) 0.055(5) 0.008(5) -0.029(5) -0.018(6)
O5'H 0.110(8) 0.113(8) 0.100(8) 0.008(7) -0.022(7) -0.009(7)
N1H 0.063(6) 0.141(10) 0.051(6) 0.001(7) 0.017(6) 0.019(7)
N3H 0.045(5) 0.176(12) 0.021(5) -0.002(6) -0.012(4) 0.027(7)
N4H 0.061(6) 0.187(13) 0.011(4) 0.011(6) -0.002(4) 0.033(7)
Cu3 0.0763(13) 0.154(2) 0.0651(14) 0.0126(13) 0.0013(11) -0.0036(14)
O1W 0.087(6) 0.092(7) 0.105(7) -0.007(6) 0.001(6) -0.017(6)
O2W 0.105(8) 0.149(10) 0.110(8) 0.029(8) 0.021(7) -0.026(8)
O3W 0.134(13) 0.33(3) 0.27(2) -0.16(2) 0.101(15) -0.059(16)
O4W 0.208(15) 0.158(11) 0.063(7) 0.000(7) 0.017(9) -0.020(11)
O5W 0.100(9) 0.30(2) 0.131(11) -0.006(13) 0.001(9) -0.019(12)
O6W 0.41(4) 0.27(2) 0.149(16) 0.134(18) 0.15(2) 0.13(3)
S1 0.077(2) 0.100(2) 0.0379(16) -0.0047(18) 0.0052(17) 0.005(2)
F1 0.161(10) 0.129(8) 0.123(8) 0.000(7) -0.019(8) 0.013(8)
F2 0.149(8) 0.138(8) 0.081(6) 0.000(6) -0.009(6) 0.008(7)
F3 0.111(6) 0.128(7) 0.101(6) -0.015(6) -0.001(6) 0.020(6)
O6 0.074(6) 0.094(6) 0.075(6) -0.004(5) 0.002(5) 0.007(5)
O7 0.085(6) 0.111(8) 0.080(6) -0.024(6) 0.006(6) -0.021(6)
O8 0.072(5) 0.098(7) 0.078(6) 0.015(5) 0.007(5) 0.004(5)
S2 0.0635(19) 0.118(3) 0.0496(18) 0.0036(19) 0.0017(16) -0.006(2)
O9 0.098(7) 0.100(7) 0.057(5) 0.000(5) -0.007(5) 0.015(6)
O10 0.088(6) 0.127(9) 0.079(6) 0.015(7) -0.002(6) 0.009(6)
O11 0.097(7) 0.105(7) 0.107(8) 0.010(7) -0.020(7) -0.004(7)
F4 0.102(6) 0.144(8) 0.097(6) 0.006(6) 0.012(5) -0.007(6)
F5 0.110(6) 0.110(6) 0.074(5) -0.007(5) 0.004(5) 0.004(5)
F6 0.111(6) 0.098(6) 0.103(6) 0.001(5) -0.006(5) -0.002(5)
S3 0.083(2) 0.110(3) 0.060(2) -0.008(2) -0.006(2) -0.015(2)
O12 0.080(6) 0.105(7) 0.070(6) -0.002(6) 0.000(5) 0.011(6)
O13 0.087(7) 0.142(9) 0.080(7) 0.022(7) -0.006(6) -0.006(7)
O14 0.121(8) 0.104(8) 0.085(7) 0.015(6) -0.012(7) 0.002(7)
F7 0.121(6) 0.102(6) 0.095(6) -0.008(5) -0.009(5) 0.001(5)
F8 0.090(5) 0.102(6) 0.103(6) 0.006(5) -0.011(5) -0.002(5)
F9 0.133(8) 0.134(8) 0.106(7) -0.013(6) -0.012(6) -0.029(7)
S4 0.0618(19) 0.117(3) 0.0454(18) -0.005(2) -0.0021(16) 0.001(2)
O15 0.077(6) 0.101(7) 0.071(6) 0.001(5) 0.001(5) -0.013(5)
O16 0.081(6) 0.112(8) 0.077(6) 0.011(6) 0.004(5) 0.003(6)
O17 0.072(5) 0.081(6) 0.068(5) -0.015(5) -0.011(5) 0.010(5)
F10 0.112(6) 0.114(6) 0.097(6) 0.015(5) -0.005(5) -0.011(6)
F11 0.117(7) 0.149(8) 0.103(7) 0.005(6) -0.015(6) 0.009(6)
F12 0.130(8) 0.119(7) 0.129(8) 0.007(6) -0.016(7) -0.002(7)
S5 0.096(3) 0.135(4) 0.070(2) 0.001(2) -0.015(2) 0.005(3)
O18 0.118(8) 0.127(8) 0.066(6) -0.002(6) 0.009(6) 0.008(7)
O19 0.098(8) 0.181(13) 0.103(9) -0.001(9) 0.004(8) -0.012(8)
O20 0.078(6) 0.098(7) 0.080(6) 0.007(5) -0.024(5) 0.015(6)
F13 0.128(9) 0.171(11) 0.161(11) 0.013(9) 0.012(9) -0.026(8)
F14 0.175(12) 0.116(8) 0.216(14) -0.002(9) -0.019(11) 0.025(8)
F15 0.116(7) 0.154(9) 0.146(10) -0.021(8) 0.001(8) -0.008(7)
S6 0.112(3) 0.132(4) 0.083(3) 0.017(3) 0.006(3) -0.001(3)
O21 0.108(8) 0.158(11) 0.098(9) -0.004(8) -0.009(7) 0.000(8)
O22 0.129(10) 0.134(11) 0.202(16) -0.016(11) -0.018(11) -0.005(9)
O23 0.110(8) 0.154(10) 0.093(7) 0.022(8) -0.031(7) 0.002(8)
F16 0.149(9) 0.144(10) 0.163(11) -0.001(8) -0.001(9) -0.020(8)
F17 0.127(10) 0.195(13) 0.255(19) -0.038(13) 0.021(11) -0.019(10)
F18 0.172(12) 0.172(11) 0.151(11) 0.041(9) 0.000(10) -0.012(10)
S7 0.063(2) 0.130(3) 0.060(2) -0.003(2) -0.0084(18) -0.012(2)
O24 0.101(7) 0.112(7) 0.077(7) 0.024(6) 0.007(6) 0.005(6)
O25 0.109(8) 0.108(8) 0.101(8) -0.005(6) 0.005(7) 0.016(7)
O26 0.088(7) 0.106(7) 0.094(7) 0.020(6) -0.009(6) 0.005(6)
F19 0.137(9) 0.140(9) 0.150(10) -0.019(8) -0.013(8) 0.021(7)
F20 0.147(10) 0.168(11) 0.167(12) -0.040(9) -0.027(9) 0.030(9)
F21 0.163(11) 0.144(10) 0.214(15) 0.000(10) 0.022(11) -0.008(9)
S8 0.150(4) 0.113(3) 0.086(3) -0.011(3) -0.020(3) -0.003(3)
O27 0.121(10) 0.157(12) 0.143(11) 0.020(10) -0.013(9) 0.047(9)
O28 0.128(9) 0.105(8) 0.116(9) 0.002(7) 0.023(8) 0.007(8)
O29 0.121(8) 0.104(7) 0.083(7) 0.017(6) 0.005(7) 0.002(7)
F22 0.140(9) 0.132(8) 0.114(8) -0.003(6) -0.003(7) 0.007(7)
F23 0.166(12) 0.206(14) 0.148(11) -0.022(11) 0.013(10) 0.002(10)
F24 0.160(11) 0.143(9) 0.162(11) -0.024(8) 0.018(9) 0.018(8)
S9 0.197(7) 0.148(5) 0.120(4) 0.041(4) -0.035(5) -0.042(5)
O30 0.179(15) 0.159(13) 0.137(12) 0.026(10) 0.028(11) -0.012(11)
O31 0.24(2) 0.206(18) 0.139(13) 0.031(13) -0.027(14) -0.038(16)
O32 0.159(14) 0.181(16) 0.208(19) 0.021(14) -0.027(13) -0.032(13)
F25 0.119(7) 0.166(10) 0.118(8) -0.019(7) -0.006(7) 0.004(7)
F26 0.164(10) 0.178(11) 0.135(9) 0.015(9) 0.002(9) 0.005(9)
F27 0.159(13) 0.230(17) 0.26(2) 0.025(16) 0.006(14) 0.025(13)
S10 0.241(9) 0.184(6) 0.091(4) -0.010(4) -0.017(5) -0.063(6)
O33 0.182(15) 0.195(15) 0.116(11) -0.009(11) -0.037(11) 0.018(13)
O34 0.180(16) 0.200(17) 0.157(15) -0.033(13) -0.032(13) 0.042(13)
O35 0.22(2) 0.26(2) 0.181(18) 0.086(18) -0.019(17) -0.035(19)
F28 0.24(2) 0.29(2) 0.197(17) 0.002(17) 0.000(16) -0.11(2)
F29 0.27(3) 0.28(3) 0.36(4) 0.01(3) -0.06(3) 0.01(2)
F30 0.166(14) 0.202(16) 0.38(3) -0.10(2) 0.054(19) -0.061(14)
O7W 0.154(14) 0.195(17) 0.23(2) -0.052(15) 0.025(14) 0.001(13)
O8W 0.104(8) 0.119(8) 0.091(7) 0.007(6) 0.000(6) -0.014(7)
O9W 0.55(7) 0.37(5) 0.39(5) -0.14(4) 0.20(5) 0.10(5)
O10W 0.102(8) 0.136(10) 0.161(12) 0.004(9) 0.021(9) 0.008(7)
O11W 0.129(10) 0.143(10) 0.137(11) -0.030(9) 0.029(9) -0.016(9)
O12W 0.090(7) 0.088(6) 0.095(7) -0.008(6) -0.002(6) 0.001(5)
O13W 0.150(11) 0.122(10) 0.125(10) 0.003(8) 0.011(9) 0.017(8)
O14W 0.128(9) 0.111(8) 0.131(10) -0.009(7) 0.013(8) 0.003(7)
O15W 0.112(8) 0.135(9) 0.098(8) -0.005(7) -0.005(7) 0.027(7)
O16W 0.121(9) 0.146(10) 0.092(8) -0.001(7) -0.012(7) 0.003(8)
O17W 0.171(14) 0.181(14) 0.123(11) -0.013(10) 0.027(11) -0.019(12)
O18W 0.146(12) 0.149(12) 0.25(2) -0.046(13) 0.013(14) 0.031(11)

loop_
_atom_type_symbol
_atom_type_description
_atom_type_scat_dispersion_real
_atom_type_scat_dispersion_imag
_atom_type_scat_source
C C 0.0181 0.0091 'International Tables Vol C Tables 4.2.6.8 and 6.1.1.4'
H H 0.0000 0.0000 'International Tables Vol C Tables 4.2.6.8 and 6.1.1.4'
N N 0.0311 0.0180 'International Tables Vol C Tables 4.2.6.8 and 6.1.1.4'
O O 0.0492 0.0322 'International Tables Vol C Tables 4.2.6.8 and 6.1.1.4'
F F 0.0727 0.0534 'International Tables Vol C Tables 4.2.6.8 and 6.1.1.4'
S S 0.3331 0.5567 'International Tables Vol C Tables 4.2.6.8 and 6.1.1.4'
Cu Cu -1.9646 0.5888 'International Tables Vol C Tables 4.2.6.8 and 6.1.1.4'

loop_
_geom_angle_atom_site_label_1
_geom_angle_atom_site_label_2
_geom_angle_atom_site_label_3
_geom_angle
O2'E Cu1A N3H 165.2(4)
O2'E Cu1A O2'D 79.0(3)
N3H Cu1A O2'D 106.1(5)
O2'E Cu1A O3'E 79.9(4)
N3H Cu1A O3'E 95.4(5)
O2'D Cu1A O3'E 158.5(3)
O2'E Cu1A Cu2A 41.3(3)
N3H Cu1A Cu2A 145.9(4)
O2'D Cu1A Cu2A 39.79(18)
O3'E Cu1A Cu2A 118.7(3)
O2'D Cu2A N3A 164.2(3)
O2'D Cu2A O2'E 80.3(3)
N3A Cu2A O2'E 101.4(4)
O2'D Cu2A O3'D 82.0(3)
N3A Cu2A O3'D 97.9(4)
O2'E Cu2A O3'D 160.5(4)
O2'D Cu2A O6 99.8(3)
N3A Cu2A O6 96.0(3)
O2'E Cu2A O6 87.3(3)
O3'D Cu2A O6 87.7(4)
O2'D Cu2A Cu1A 42.8(2)
N3A Cu2A Cu1A 141.0(3)
O2'E Cu2A Cu1A 39.6(3)
O3'D Cu2A Cu1A 121.1(3)
O6 Cu2A Cu1A 84.3(2)
O2'F Cu1B O3'F 83.6(4)
O2'F Cu1B O2'A 79.7(3)
O3'F Cu1B O2'A 163.3(4)
O2'F Cu1B N3E 169.4(4)
O3'F Cu1B N3E 96.0(4)
O2'A Cu1B N3E 100.5(4)
O2'F Cu1B Cu2B 40.8(3)
O3'F Cu1B Cu2B 123.0(3)
O2'A Cu1B Cu2B 40.6(2)
N3E Cu1B Cu2B 141.0(3)
O2'A Cu2B O3'A 82.2(4)
O2'A Cu2B O2'F 78.8(3)
O3'A Cu2B O2'F 160.8(4)
O2'A Cu2B N3B 167.5(4)
O3'A Cu2B N3B 96.1(4)
O2'F Cu2B N3B 103.0(4)
O2'A Cu2B Cu1B 42.0(3)
O3'A Cu2B Cu1B 122.4(3)
O2'F Cu2B Cu1B 38.4(2)
N3B Cu2B Cu1B 141.5(3)
N3F Cu1C O2'G 168.4(4)
N3F Cu1C O3'G 98.2(4)
O2'G Cu1C O3'G 77.9(4)
N3F Cu1C O2'B 100.7(4)
O2'G Cu1C O2'B 82.2(4)
O3'G Cu1C O2'B 159.9(3)
N3F Cu1C Cu2C 140.9(4)
O2'G Cu1C Cu2C 44.3(3)
O3'G Cu1C Cu2C 120.9(2)
O2'B Cu1C Cu2C 40.5(2)
O2'B Cu2C N3C 162.7(4)
O2'B Cu2C O2'G 79.8(3)
N3C Cu2C O2'G 100.2(4)
O2'B Cu2C O3'B 83.7(4)
N3C Cu2C O3'B 97.8(5)
O2'G Cu2C O3'B 161.9(4)
O2'B Cu2C O9 100.8(3)
N3C Cu2C O9 96.5(4)
O2'G Cu2C O9 89.9(3)
O3'B Cu2C O9 85.8(4)
O2'B Cu2C Cu1C 41.4(3)
N3C Cu2C Cu1C 141.2(4)
O2'G Cu2C Cu1C 41.0(2)
O3'B Cu2C Cu1C 121.0(3)
O9 Cu2C Cu1C 85.9(2)
O3'H Cu1D N3G 95.7(3)
O3'H Cu1D O2'H 86.0(3)
N3G Cu1D O2'H 167.4(4)
O3'H Cu1D O2'C 160.2(4)
N3G Cu1D O2'C 103.6(4)
O2'H Cu1D O2'C 76.1(4)
O3'H Cu1D Cu2D 121.4(2)
N3G Cu1D Cu2D 142.8(3)
O2'H Cu1D Cu2D 38.4(3)
O2'C Cu1D Cu2D 39.2(2)
O2'H Cu2D O2'C 84.0(4)
O2'H Cu2D N3D 99.6(5)
O2'C Cu2D N3D 170.5(4)
O2'H Cu2D O3'C 164.4(3)
O2'C Cu2D O3'C 80.4(4)
N3D Cu2D O3'C 95.8(5)
O2'H Cu2D O12 93.6(4)
O2'C Cu2D O12 93.5(4)
N3D Cu2D O12 95.1(4)
O3'C Cu2D O12 87.4(4)
O2'H Cu2D Cu1D 41.7(2)
O2'C Cu2D Cu1D 43.9(3)
N3D Cu2D Cu1D 141.1(4)
O3'C Cu2D Cu1D 123.0(2)
O12 Cu2D Cu1D 85.3(2)
C2'A O2'A Cu2B 115.8(7)
C2'A O2'A Cu1B 131.6(7)
Cu2B O2'A Cu1B 97.4(4)
C3'A O3'A Cu2B 118.6(8)
C4'A O1'A C1'A 103.0(9)
C6A N1A C1'A 121.4(10)
C6A N1A C2A 126.2(10)
C1'A N1A C2A 112.1(10)
C4A N3A C2A 122.8(10)
C4A N3A Cu2A 135.4(8)
C2A N3A Cu2A 101.3(7)
N3A C4A N4A 117.8(12)
N3A C4A C5A 117.4(13)
N4A C4A C5A 123.6(14)
C6A C5A C4A 124.9(14)
N1A C6A C5A 113.3(11)
O2A C2A N3A 119.1(10)
O2A C2A N1A 126.5(11)
N3A C2A N1A 114.4(11)
N1A C1'A C2'A 117.9(12)
N1A C1'A O1'A 103.0(11)
C2'A C1'A O1'A 102.7(10)
O2'A C2'A C1'A 107.9(10)
O2'A C2'A C3'A 114.9(9)
C1'A C2'A C3'A 101.2(10)
C4'A C3'A O3'A 113.7(10)
C4'A C3'A C2'A 112.3(10)
O3'A C3'A C2'A 103.2(9)
C3'A C4'A O1'A 104.6(9)
C3'A C4'A C5'A 120.9(10)
O1'A C4'A C5'A 101.5(9)
O5'A C5'A C4'A 108.2(11)
C2'B O2'B Cu2C 112.2(7)
C2'B O2'B Cu1C 137.4(8)
Cu2C O2'B Cu1C 98.1(4)
C3'B O3'B Cu2C 114.6(7)
C4'B O1'B C1'B 107.4(10)
C6B N1B C2B 122.3(11)
C6B N1B C1'B 123.5(11)
C2B N1B C1'B 111.2(10)
C4B N3B C2B 125.8(11)
C4B N3B Cu2B 130.6(9)
C2B N3B Cu2B 101.4(7)
N4B C4B N3B 117.1(14)
N4B C4B C5B 122.8(15)
N3B C4B C5B 119.3(14)
C6B C5B C4B 109.6(16)
N1B C6B C5B 128.8(16)
O2B C2B N3B 125.6(11)
O2B C2B N1B 120.4(11)
N3B C2B N1B 112.4(11)
O1'B C1'B N1B 109.1(11)
O1'B C1'B C2'B 98.6(11)
N1B C1'B C2'B 106.9(11)
C3'B C2'B O2'B 121.4(12)
C3'B C2'B C1'B 99.2(11)
O2'B C2'B C1'B 99.8(10)
C2'B C3'B C4'B 109.7(11)
C2'B C3'B O3'B 107.1(10)
C4'B C3'B O3'B 108.3(10)
O1'B C4'B C3'B 104.2(11)
O1'B C4'B C5'B 106.8(12)
C3'B C4'B C5'B 111.3(12)
C4'B C5'B O5'B 108.2(12)
C2'C O2'C Cu2D 118.3(7)
C2'C O2'C Cu1D 133.7(7)
Cu2D O2'C Cu1D 96.9(5)
C3'C O3'C Cu2D 105.8(7)
C1'C O1'C C4'C 115.2(11)
C6C N1C C1'C 125.4(12)
C6C N1C C2C 117.0(13)
C1'C N1C C2C 116.8(10)
C2C N3C C4C 119.3(12)
C2C N3C Cu2C 100.6(9)
C4C N3C Cu2C 138.9(9)
C5C C4C N3C 128.6(14)
C5C C4C N4C 123.1(13)
N3C C4C N4C 108.3(10)
C4C C5C C6C 117.2(15)
N1C C6C C5C 121.7(17)
O2C C2C N3C 127.1(13)
O2C C2C N1C 116.8(13)
N3C C2C N1C 116.1(13)
O1'C C1'C N1C 113.6(10)
O1'C C1'C C2'C 105.1(9)
N1C C1'C C2'C 112.4(10)
O2'C C2'C C3'C 111.8(9)
O2'C C2'C C1'C 116.2(10)
C3'C C2'C C1'C 105.0(9)
O3'C C3'C C2'C 107.3(10)
O3'C C3'C C4'C 108.2(11)
C2'C C3'C C4'C 106.1(11)
O1'C C4'C C3'C 104.9(13)
O1'C C4'C C5'C 112.6(16)
C3'C C4'C C5'C 116.3(15)
C4'C C5'C O5'C 95.4(15)
C2'D O2'D Cu2A 118.7(7)
C2'D O2'D Cu1A 135.6(7)
Cu2A O2'D Cu1A 97.4(3)
C3'D O3'D Cu2A 116.4(8)
C1'D O1'D C4'D 105.0(9)
C6D N1D C2D 126.4(11)
C6D N1D C1'D 113.7(10)
C2D N1D C1'D 119.8(10)
C4D N3D C2D 117.6(12)
C4D N3D Cu2D 139.0(10)
C2D N3D Cu2D 103.4(9)
N3D C4D N4D 117.8(13)
N3D C4D C5D 125.6(14)
N4D C4D C5D 116.2(13)
C6D C5D C4D 119.4(13)
C5D C6D N1D 115.1(11)
O2D C2D N1D 122.2(13)
O2D C2D N3D 122.2(13)
N1D C2D N3D 114.3(12)
O1'D C1'D C2'D 112.1(11)
O1'D C1'D N1D 104.8(10)
C2'D C1'D N1D 116.4(11)
O2'D C2'D C1'D 118.4(11)
O2'D C2'D C3'D 113.2(9)
C1'D C2'D C3'D 100.7(10)
O3'D C3'D C4'D 106.6(10)
O3'D C3'D C2'D 108.3(10)
C4'D C3'D C2'D 107.0(10)
C5'D C4'D O1'D 108.9(14)
C5'D C4'D C3'D 112.6(14)
O1'D C4'D C3'D 97.9(9)
C4'D C5'D O5'D 105.5(17)
C2'E O2'E Cu1A 125.4(7)
C2'E O2'E Cu2A 133.5(7)
Cu1A O2'E Cu2A 99.1(4)
C3'E O3'E Cu1A 110.7(9)
C4'E O1'E C1'E 102.9(10)
C6E N1E C1'E 128.1(13)
C6E N1E C2E 111.6(12)
C1'E N1E C2E 120.1(11)
C4E N3E C2E 120.4(13)
C4E N3E Cu1B 137.0(10)
C2E N3E Cu1B 101.0(8)
N3E C4E N4E 119.7(14)
N3E C4E C5E 125.4(14)
N4E C4E C5E 114.7(14)
C6E C5E C4E 115.7(15)
C5E C6E N1E 123.4(16)
N3E C2E O2E 119.7(12)
N3E C2E N1E 121.7(12)
O2E C2E N1E 116.5(12)
N1E C1'E C2'E 112.1(11)
N1E C1'E O1'E 106.1(10)
C2'E C1'E O1'E 113.0(10)
O2'E C2'E C1'E 108.9(10)
O2'E C2'E C3'E 105.1(9)
C1'E C2'E C3'E 96.5(9)
O3'E C3'E C4'E 116.4(13)
O3'E C3'E C2'E 112.4(11)
C4'E C3'E C2'E 107.8(11)
O1'E C4'E C3'E 106.4(13)
O1'E C4'E C5'E 115.9(13)
C3'E C4'E C5'E 125.3(14)
O5'E C5'E C4'E 115.2(15)
C2'F O2'F Cu1B 119.7(7)
C2'F O2'F Cu2B 132.1(7)
Cu1B O2'F Cu2B 100.8(4)
C3'F O3'F Cu1B 120.9(9)
C4'F O1'F C1'F 111.6(10)
C2F N1F C6F 123.5(11)
C2F N1F C1'F 120.2(11)
C6F N1F C1'F 115.4(10)
C4F N3F C2F 114.3(12)
C4F N3F Cu1C 137.2(9)
C2F N3F Cu1C 105.9(8)
C5F C4F N4F 118.3(15)
C5F C4F N3F 128.2(14)
N4F C4F N3F 113.2(13)
C4F C5F C6F 114.0(16)
C5F C6F N1F 117.1(13)
O2F C2F N1F 126.1(13)
O2F C2F N3F 114.9(12)
N1F C2F N3F 118.3(12)
O1'F C1'F N1F 106.6(10)
O1'F C1'F C2'F 106.9(10)
N1F C1'F C2'F 111.5(11)
O2'F C2'F C1'F 114.5(11)
O2'F C2'F C3'F 110.7(11)
C1'F C2'F C3'F 90.5(10)
C4'F C3'F O3'F 130.6(14)
C4'F C3'F C2'F 109.3(12)
O3'F C3'F C2'F 102.2(11)
C3'F C4'F O1'F 107.3(12)
C3'F C4'F C5'F 128.4(15)
O1'F C4'F C5'F 105.9(13)
C4'F C5'F O5'F 88.4(13)
C2'G O2'G Cu1C 119.2(7)
C2'G O2'G Cu2C 134.6(8)
Cu1C O2'G Cu2C 94.7(4)
C3'G O3'G Cu1C 111.2(7)
C4'G O1'G C1'G 104.7(11)
C2G N1G C1'G 123.3(10)
C2G N1G C6G 123.7(12)
C1'G N1G C6G 112.8(10)
C4G N3G C2G 124.7(10)
C4G N3G Cu1D 133.7(8)
C2G N3G Cu1D 101.6(7)
N4G C4G N3G 121.1(11)
N4G C4G C5G 122.6(12)
N3G C4G C5G 116.1(11)
C6G C5G C4G 121.6(15)
C5G C6G N1G 120.4(14)
O2G C2G N1G 127.0(13)
O2G C2G N3G 120.0(12)
N1G C2G N3G 112.9(12)
C2'G C1'G N1G 123.2(11)
C2'G C1'G O1'G 114.2(11)
N1G C1'G O1'G 102.3(11)
C1'G C2'G O2'G 117.9(12)
C1'G C2'G C3'G 103.5(11)
O2'G C2'G C3'G 111.6(11)
C2'G C3'G O3'G 104.7(11)
C2'G C3'G C4'G 107.8(12)
O3'G C3'G C4'G 105.4(11)
O1'G C4'G C5'G 96.5(15)
O1'G C4'G C3'G 105.1(11)
C5'G C4'G C3'G 114.8(13)
O5'G C5'G C4'G 112.4(15)
C2'H O2'H Cu2D 142.5(8)
C2'H O2'H Cu1D 111.4(7)
Cu2D O2'H Cu1D 99.8(3)
C3'H O3'H Cu1D 116.3(7)
C1'H O1'H C4'H 109.8(10)
C2H N1H C6H 115.7(12)
C2H N1H C1'H 125.1(11)
C6H N1H C1'H 119.0(11)
C2H N3H C4H 125.6(11)
C2H N3H Cu1A 105.8(8)
C4H N3H Cu1A 127.1(8)
N4H C4H N3H 122.9(12)
N4H C4H C5H 120.7(13)
N3H C4H C5H 116.4(11)
C6H C5H C4H 114.3(13)
C5H C6H N1H 128.5(14)
O2H C2H N3H 120.8(13)
O2H C2H N1H 120.6(13)
N3H C2H N1H 118.2(13)
O1'H C1'H C2'H 110.4(9)
O1'H C1'H N1H 105.6(10)
C2'H C1'H N1H 113.4(10)
O2'H C2'H C1'H 127.7(10)
O2'H C2'H C3'H 115.8(10)
C1'H C2'H C3'H 101.4(10)
O3'H C3'H C4'H 118.1(11)
O3'H C3'H C2'H 104.0(10)
C4'H C3'H C2'H 105.7(11)
C5'H C4'H O1'H 108.4(11)
C5'H C4'H C3'H 118.8(12)
O1'H C4'H C3'H 102.4(10)
C4'H C5'H O5'H 110.4(11)
O3W Cu3 O4W 95.9(10)
O3W Cu3 O5W 165.0(10)
O4W Cu3 O5W 96.2(8)
O3W Cu3 O2W 96.3(7)
O4W Cu3 O2W 92.9(5)
O5W Cu3 O2W 91.9(5)
O3W Cu3 O1W 83.7(7)
O4W Cu3 O1W 91.7(4)
O5W Cu3 O1W 87.1(5)
O2W Cu3 O1W 175.4(4)
O3W Cu3 O6W 76.5(11)
O4W Cu3 O6W 171.7(8)
O5W Cu3 O6W 91.8(9)
O2W Cu3 O6W 84.7(5)
O1W Cu3 O6W 90.8(5)
O7 S1 O8 117.3(6)
O7 S1 O6 112.6(6)
O8 S1 O6 113.6(5)
O7 S1 C10 107.3(6)
O8 S1 C10 100.7(6)
O6 S1 C10 103.3(6)
F2 C10 F3 101.7(11)
F2 C10 F1 109.7(12)
F3 C10 F1 101.8(11)
F2 C10 S1 116.1(10)
F3 C10 S1 113.8(9)
F1 C10 S1 112.4(10)
S1 O6 Cu2A 128.1(5)
O11 S2 O9 111.2(6)
O11 S2 O10 120.3(6)
O9 S2 O10 112.8(5)
O11 S2 C11 103.9(7)
O9 S2 C11 105.7(7)
O10 S2 C11 100.9(7)
F4 C11 F6 106.5(13)
F4 C11 F5 106.2(13)
F6 C11 F5 102.6(11)
F4 C11 S2 120.2(12)
F6 C11 S2 110.7(11)
F5 C11 S2 109.3(11)
S2 O9 Cu2C 124.8(5)
O14 S3 O13 113.7(7)
O14 S3 O12 116.7(6)
O13 S3 O12 112.2(6)
O14 S3 C12 105.0(7)
O13 S3 C12 108.0(6)
O12 S3 C12 99.6(6)
F9 C12 F8 110.0(11)
F9 C12 F7 104.9(11)
F8 C12 F7 106.8(11)
F9 C12 S3 112.9(10)
F8 C12 S3 110.1(9)
F7 C12 S3 111.9(9)
S3 O12 Cu2D 127.2(6)
O16 S4 O15 116.8(6)
O16 S4 O17 114.2(5)
O15 S4 O17 110.5(6)
O16 S4 C13 99.6(7)
O15 S4 C13 107.8(7)
O17 S4 C13 106.7(7)
F10 C13 F12 101.6(12)
F10 C13 F11 97.8(11)
F12 C13 F11 101.5(11)
F10 C13 S4 122.2(11)
F12 C13 S4 119.7(12)
F11 C13 S4 110.3(10)
O19 S5 O20 110.0(8)
O19 S5 O18 112.5(7)
O20 S5 O18 116.6(6)
O19 S5 C14 108.6(10)
O20 S5 C14 105.0(9)
O18 S5 C14 103.5(9)
F13 C14 F15 111(2)
F13 C14 F14 120(2)
F15 C14 F14 110.3(19)
F13 C14 S5 106.2(16)
F15 C14 S5 98.1(14)
F14 C14 S5 109.1(15)
O23 S6 O21 110.3(8)
O23 S6 O22 117.4(9)
O21 S6 O22 111.7(9)
O23 S6 C15 110.9(11)
O21 S6 C15 100.6(11)
O22 S6 C15 104.3(11)
F18 C15 F16 104(2)
F18 C15 S6 129(2)
F16 C15 S6 114.0(17)
F18 C15 F17 106.6(19)
F16 C15 F17 95.6(16)
S6 C15 F17 103.2(15)
O26 S7 O24 114.9(7)
O26 S7 O25 116.1(7)
O24 S7 O25 111.5(7)
O26 S7 C16 109.9(8)
O24 S7 C16 96.8(8)
O25 S7 C16 105.4(8)
F20 C16 F19 95.5(15)
F20 C16 F21 106.0(16)
F19 C16 F21 99.5(14)
F20 C16 S7 119.0(14)
F19 C16 S7 113.3(12)
F21 C16 S7 119.4(13)
O28 S8 O27 116.9(9)
O28 S8 O29 114.4(7)
O27 S8 O29 113.2(8)
O28 S8 C17 104.8(9)
O27 S8 C17 104.2(10)
O29 S8 C17 100.9(9)
F23 C17 F24 106.4(18)
F23 C17 F22 101.8(18)
F24 C17 F22 100.2(16)
F23 C17 S8 112.8(16)
F24 C17 S8 118.6(16)
F22 C17 S8 115.1(15)
O32 S9 O31 114.0(12)
O32 S9 C18 109(2)
O31 S9 C18 91.7(19)
O32 S9 O30 117.4(10)
O31 S9 O30 112.9(11)
C18 S9 O30 109(2)
F27 C18 F25 111(4)
F27 C18 S9 122(4)
F25 C18 S9 122(3)
F27 C18 F26 97(3)
F25 C18 F26 92(3)
S9 C18 F26 101(3)
O33 S10 O35 128.3(13)
O33 S10 C19 119.0(12)
O35 S10 C19 110.5(13)
O33 S10 O34 73.0(11)
O35 S10 O34 87.3(13)
C19 S10 O34 97.2(10)
F30 C19 F28 76.1(15)
F30 C19 F29 81.2(18)
F28 C19 F29 96.8(19)
F30 C19 S10 133.6(17)
F28 C19 S10 127.7(16)
F29 C19 S10 125(2)
C19 F28 F30 51.5(14)
C19 F30 F28 52.5(11)

loop_
_geom_bond_atom_site_label_1
_geom_bond_atom_site_label_2
_geom_bond_distance
Cu1A O2'E 1.939(8)
Cu1A N3H 2.012(8)
Cu1A O2'D 2.058(8)
Cu1A O3'E 2.201(11)
Cu1A Cu2A 3.003(3)
Cu2A O2'D 1.938(6)
Cu2A N3A 1.989(9)
Cu2A O2'E 2.006(9)
Cu2A O3'D 2.034(11)
Cu2A O6 2.431(9)
Cu1B O2'F 1.892(7)
Cu1B O3'F 1.990(9)
Cu1B O2'A 2.015(9)
Cu1B N3E 2.031(9)
Cu1B Cu2B 2.989(3)
Cu2B O2'A 1.961(8)
Cu2B O3'A 1.979(11)
Cu2B O2'F 1.987(9)
Cu2B N3B 2.003(9)
Cu1C N3F 1.952(12)
Cu1C O2'G 1.975(8)
Cu1C O3'G 1.994(9)
Cu1C O2'B 2.003(9)
Cu1C Cu2C 3.000(3)
Cu2C O2'B 1.969(8)
Cu2C N3C 1.983(11)
Cu2C O2'G 2.101(10)
Cu2C O3'B 2.103(12)
Cu2C O9 2.437(9)
Cu1D O3'H 1.939(10)
Cu1D N3G 1.991(8)
Cu1D O2'H 2.008(7)
Cu1D O2'C 2.077(9)
Cu1D Cu2D 2.972(3)
Cu2D O2'H 1.875(11)
Cu2D O2'C 1.891(8)
Cu2D N3D 1.942(12)
Cu2D O3'C 2.127(10)
Cu2D O12 2.412(9)
O2A C2A 1.213(15)
O2'A C2'A 1.446(14)
O3'A C3'A 1.536(15)
O1'A C4'A 1.566(15)
O1'A C1'A 1.577(18)
O5'A C5'A 1.347(17)
N1A C6A 1.397(16)
N1A C1'A 1.411(18)
N1A C2A 1.458(16)
N3A C4A 1.357(17)
N3A C2A 1.452(17)
N4A C4A 1.359(18)
C4A C5A 1.45(2)
C5A C6A 1.405(19)
C1'A C2'A 1.53(2)
C2'A C3'A 1.626(17)
C3'A C4'A 1.370(17)
C4'A C5'A 1.668(18)
O2B C2B 1.163(15)
O2'B C2'B 1.518(18)
O3'B C3'B 1.554(17)
O1'B C4'B 1.399(17)
O1'B C1'B 1.430(18)
O5'B C5'B 1.578(19)
N1B C6B 1.323(19)
N1B C2B 1.494(16)
N1B C1'B 1.513(18)
N3B C4B 1.359(19)
N3B C2B 1.372(16)
N4B C4B 1.296(19)
C4B C5B 1.61(2)
C5B C6B 1.36(2)
C1'B C2'B 1.79(2)
C2'B C3'B 1.45(2)
C3'B C4'B 1.54(2)
C4'B C5'B 1.56(2)
O2C C2C 1.268(18)
O2'C C2'C 1.419(16)
O3'C C3'C 1.471(15)
O1'C C1'C 1.411(16)
O1'C C4'C 1.47(2)
O5'C C5'C 1.63(3)
N1C C6C 1.34(2)
N1C C1'C 1.440(16)
N1C C2C 1.527(18)
N3C C2C 1.322(19)
N3C C4C 1.339(16)
N4C C4C 1.466(17)
C4C C5C 1.241(17)
C5C C6C 1.38(2)
C1'C C2'C 1.602(18)
C2'C C3'C 1.531(17)
C3'C C4'C 1.56(2)
C4'C C5'C 1.61(3)
O2D C2D 1.145(16)
O2'D C2'D 1.353(14)
O3'D C3'D 1.393(16)
O1'D C1'D 1.401(17)
O1'D C4'D 1.591(16)
O5'D C5'D 1.63(3)
N1D C6D 1.444(17)
N1D C2D 1.457(18)
N1D C1'D 1.492(17)
N3D C4D 1.35(2)
N3D C2D 1.463(18)
N4D C4D 1.39(2)
C4D C5D 1.47(2)
C5D C6D 1.372(18)
C1'D C2'D 1.491(19)
C2'D C3'D 1.625(18)
C3'D C4'D 1.615(19)
C4'D C5'D 1.51(3)
O2E C2E 1.415(17)
O2'E C2'E 1.447(15)
O3'E C3'E 1.429(17)
O1'E C4'E 1.446(19)
O1'E C1'E 1.502(17)
O5'E C5'E 1.32(2)
N1E C6E 1.38(2)
N1E C1'E 1.472(17)
N1E C2E 1.515(19)
N3E C4E 1.207(18)
N3E C2E 1.264(17)
N4E C4E 1.397(19)
C4E C5E 1.43(2)
C5E C6E 1.31(2)
C1'E C2'E 1.494(18)
C2'E C3'E 1.685(19)
C3'E C4'E 1.47(2)
C4'E C5'E 1.60(2)
O2F C2F 1.192(16)
O2'F C2'F 1.453(16)
O3'F C3'F 1.467(19)
O1'F C4'F 1.412(16)
O1'F C1'F 1.445(16)
O5'F C5'F 1.87(3)
N1F C2F 1.368(18)
N1F C6F 1.450(17)
N1F C1'F 1.545(17)
N3F C4F 1.396(18)
N3F C2F 1.421(18)
N4F C4F 1.359(18)
C4F C5F 1.34(2)
C5F C6F 1.43(2)
C1'F C2'F 1.562(19)
C2'F C3'F 1.76(2)
C3'F C4'F 1.37(2)
C4'F C5'F 1.68(3)
O2G C2G 1.141(16)
O2'G C2'G 1.379(16)
O3'G C3'G 1.521(17)
O1'G C4'G 1.461(19)
O1'G C1'G 1.473(19)
O5'G C5'G 1.51(2)
N1G C2G 1.399(18)
N1G C1'G 1.471(17)
N1G C6G 1.493(16)
N3G C4G 1.370(15)
N3G C2G 1.480(18)
N4G C4G 1.286(16)
C4G C5G 1.55(2)
C5G C6G 1.240(19)
C1'G C2'G 1.374(18)
C2'G C3'G 1.51(2)
C3'G C4'G 1.55(2)
C4'G C5'G 1.54(2)
O2H C2H 1.199(17)
O2'H C2'H 1.412(15)
O3'H C3'H 1.488(17)
O1'H C1'H 1.349(15)
O1'H C4'H 1.528(17)
O5'H C5'H 1.533(18)
N1H C2H 1.392(19)
N1H C6H 1.446(19)
N1H C1'H 1.508(16)
N3H C2H 1.391(19)
N3H C4H 1.440(17)
N4H C4H 1.191(16)
C4H C5H 1.478(19)
C5H C6H 1.39(2)
C1'H C2'H 1.468(16)
C2'H C3'H 1.640(19)
C3'H C4'H 1.53(2)
C4'H C5'H 1.51(2)
Cu3 O3W 1.96(2)
Cu3 O4W 2.055(15)
Cu3 O5W 2.136(15)
Cu3 O2W 2.253(13)
Cu3 O1W 2.321(11)
Cu3 O6W 2.43(3)
S1 O7 1.450(11)
S1 O8 1.464(10)
S1 O6 1.479(10)
S1 C10 1.828(13)
C10 F2 1.227(15)
C10 F3 1.313(15)
C10 F1 1.340(17)
S2 O11 1.491(12)
S2 O9 1.511(11)
S2 O10 1.563(12)
S2 C11 1.803(17)
C11 F4 1.268(18)
C11 F6 1.390(18)
C11 F5 1.449(18)
S3 O14 1.427(13)
S3 O13 1.450(11)
S3 O12 1.571(11)
S3 C12 1.858(14)
C12 F9 1.323(16)
C12 F8 1.363(16)
C12 F7 1.392(16)
S4 O16 1.425(11)
S4 O15 1.475(10)
S4 O17 1.485(9)
S4 C13 1.673(17)
C13 F10 1.344(18)
C13 F12 1.436(19)
C13 F11 1.528(19)
S5 O19 1.414(13)
S5 O20 1.481(11)
S5 O18 1.533(11)
S5 C14 1.96(2)
C14 F13 1.24(2)
C14 F15 1.36(2)
C14 F14 1.38(3)
S6 O23 1.449(12)
S6 O21 1.484(13)
S6 O22 1.597(17)
S6 C15 1.68(3)
C15 F18 1.21(3)
C15 F16 1.56(3)
C15 F17 1.71(3)
S7 O26 1.406(12)
S7 O24 1.445(11)
S7 O25 1.542(12)
S7 C16 1.749(19)
C16 F20 1.25(2)
C16 F19 1.41(2)
C16 F21 1.44(2)
S8 O28 1.472(14)
S8 O27 1.517(14)
S8 O29 1.533(12)
S8 C17 1.76(2)
C17 F23 1.28(2)
C17 F24 1.33(2)
C17 F22 1.35(2)
S9 O32 1.476(19)
S9 O31 1.544(19)
S9 C18 1.55(5)
S9 O30 1.72(2)
C18 F27 1.26(5)
C18 F25 1.44(5)
C18 F26 1.78(5)
S10 O33 1.365(17)
S10 O35 1.45(2)
S10 C19 1.520(19)
S10 O34 1.81(2)
C19 F30 1.35(3)
C19 F28 1.37(3)
C19 F29 1.39(3)
F28 F30 1.68(3)
